data_1549965
loop_
_publ_author_name
'Williams, Morwen'
'Bertrand, Beno\^it'
'Hughes, David L.'
'Waller, Zoe Ann Ella'
'Schmidt, Claudia'
'Ott, Ingo'
'O'Connell, Maria Anne'
'Searcey, Mark'
'Bochmann, Manfred'

_publ_section_title
;
 Cyclometallated Au(III) dithiocarbamate complexes: synthesis, anticancer
 evaluation and mechanistic studies.
;
_journal_name_full Metallomics
_journal_paper_doi 10.1039/C8MT00225H
_journal_year 2018
_chemical_formula_moiety 'C20 H26 Au N2 S2, P F6, 0.5(C2 H3 N)'
_chemical_formula_structural '[Au (Pyr-Ph-tBu) (S2CNEt2)], (PF6), 0.5(MeCN)'
_chemical_formula_sum 'C21 H27.5 Au F6 N2.5 P S2'
_chemical_formula_weight 721.01
_space_group_crystal_system monoclinic
_space_group_IT_number 14
_space_group_name_Hall '-P 2ybc'
_space_group_name_H-M_alt 'P 1 21/c 1'
_symmetry_space_group_name_Hall '-P 2ybc'
_symmetry_space_group_name_H-M 'P 1 21/c 1'
_atom_sites_solution_hydrogens geom
_atom_sites_solution_primary dual
_atom_sites_solution_secondary difmap
_audit_creation_method SHELXL-2014/7
_audit_update_record
;
2018-07-10 deposited with the CCDC.
2018-09-18 downloaded from the CCDC.
;
_cell_angle_alpha 90
_cell_angle_beta 93.060(2)
_cell_angle_gamma 90
_cell_formula_units_Z 8
_cell_length_a 11.9382(2)
_cell_length_b 26.6092(3)
_cell_length_c 16.1416(3)
_cell_measurement_reflns_used 32294
_cell_measurement_temperature 140.0(9)
_cell_measurement_theta_max 32.4460
_cell_measurement_theta_min 3.0660
_cell_volume 5120.33(14)
_computing_cell_refinement
;
CrysAlisPro, Agilent Technologies, Version 1.171.37.35 
;
_computing_data_collection
;
CrysAlisPro, Agilent Technologies, Version 1.171.37.35 
;
_computing_data_reduction
;
CrysAlisPro, Agilent Technologies, Version 1.171.37.35
;
_computing_molecular_graphics 'ORTEP (Johnson, 1976 and Farrugia, 2012)'
_computing_publication_material 'SHELXL-2014/7 (Sheldrick, 2015) and WINGX (Farrugia, 2012)'
_computing_structure_refinement 'SHELXL-2014/7 (Sheldrick, 2015)'
_computing_structure_solution 'SHELXS-97 (Sheldrick, 2008)'
_diffrn_ambient_temperature 140(1)
_diffrn_detector_area_resol_mean 16.0050
_diffrn_measured_fraction_theta_full 0.997
_diffrn_measured_fraction_theta_max 0.998
_diffrn_measurement_device_type 'Oxford Diffraction Xcalibur 3/Sapphire3 CCD'
_diffrn_measurement_method 'Thin slice \f and \w scans'
_diffrn_radiation_monochromator graphite
_diffrn_radiation_source 'Enhance (Mo) X-ray Source'
_diffrn_radiation_type Mo-K\a
_diffrn_radiation_wavelength 0.71073
_diffrn_reflns_av_R_equivalents 0.0362
_diffrn_reflns_av_unetI/netI 0.0196
_diffrn_reflns_Laue_measured_fraction_full 0.997
_diffrn_reflns_Laue_measured_fraction_max 0.998
_diffrn_reflns_limit_h_max 15
_diffrn_reflns_limit_h_min -15
_diffrn_reflns_limit_k_max 34
_diffrn_reflns_limit_k_min -34
_diffrn_reflns_limit_l_max 20
_diffrn_reflns_limit_l_min -20
_diffrn_reflns_number 87240
_diffrn_reflns_point_group_measured_fraction_full 0.997
_diffrn_reflns_point_group_measured_fraction_max 0.998
_diffrn_reflns_theta_full 25.242
_diffrn_reflns_theta_max 27.500
_diffrn_reflns_theta_min 3.662
_exptl_absorpt_coefficient_mu 6.029
_exptl_absorpt_correction_T_max 1.000
_exptl_absorpt_correction_T_min 0.372
_exptl_absorpt_correction_type multi-scan
_exptl_absorpt_process_details
;
 CrysAlisPro, Agilent Technologies, Version 1.171.37.35 
 Empirical absorption correction using spherical harmonics,
  implemented in SCALE3 ABSPACK scaling algorithm.
;
_exptl_crystal_colour 'pale yellow-green'
_exptl_crystal_density_diffrn 1.871
_exptl_crystal_description block
_exptl_crystal_F_000 2808
_exptl_crystal_size_max 0.33
_exptl_crystal_size_mid 0.21
_exptl_crystal_size_min 0.10
_refine_diff_density_max 1.004
_refine_diff_density_min -1.068
_refine_diff_density_rms 0.095
_refine_ls_extinction_method none
_refine_ls_goodness_of_fit_ref 1.154
_refine_ls_hydrogen_treatment constr
_refine_ls_matrix_type full
_refine_ls_number_parameters 605
_refine_ls_number_reflns 11737
_refine_ls_number_restraints 0
_refine_ls_restrained_S_all 1.154
_refine_ls_R_factor_all 0.0285
_refine_ls_R_factor_gt 0.0242
_refine_ls_shift/su_max 0.003
_refine_ls_shift/su_mean 0.000
_refine_ls_structure_factor_coef Fsqd
_refine_ls_weighting_details 'w=1/[\s^2^(Fo^2^)+(0.0117P)^2^+10.2839P] where P=(Fo^2^+2Fc^2^)/3'
_refine_ls_weighting_scheme calc
_refine_ls_wR_factor_gt 0.0479
_refine_ls_wR_factor_ref 0.0490
_reflns_Friedel_coverage 0.000
_reflns_number_gt 10802
_reflns_number_total 11737
_reflns_threshold_expression 'I > 2\s(I)'
_cod_data_source_file c8mt00225h2.cif
_cod_data_source_block moz6
_cod_depositor_comments
;

2019-01-24
Z value and formula fixed to values more according to usual
chemical conventions.                 miguel
;
_cod_original_formula_sum 'C42 H55 Au2 F12 N5 P2 S4'
_cod_original_formula_weight 1442.02
_cod_original_formula_moiety '2(C20 H26 Au N2 S2), 2(P F6), (C2 H3 N)'
_cod_original_formula_units_Z 4
_cod_database_code 1549965
_shelx_shelxl_version_number 2014/7
_shelx_space_group_comment
;
The symmetry employed for this shelxl refinement is uniquely defined
by the following loop, which should always be used as a source of
symmetry information in preference to the above space-group names.
They are only intended as comments.
;

loop_
_space_group_symop_operation_xyz
'x, y, z'
'-x, y+1/2, -z+1/2'
'-x, -y, -z'
'x, -y-1/2, z-1/2'

loop_
_atom_site_label
_atom_site_type_symbol
_atom_site_fract_x
_atom_site_fract_y
_atom_site_fract_z
_atom_site_U_iso_or_equiv
_atom_site_adp_type
_atom_site_occupancy
_atom_site_site_symmetry_order
_atom_site_calc_flag
_atom_site_refinement_flags_posn
_atom_site_refinement_flags_adp
Au1 Au 0.20585(2) 0.29224(2) 0.43277(2) 0.01773(3) Uani 1 1 d . .
N1 N 0.3578(2) 0.30043(10) 0.37933(16) 0.0192(5) Uani 1 1 d . .
C2 C 0.4047(3) 0.34530(12) 0.3631(2) 0.0246(7) Uani 1 1 d . .
H2 H 0.3691 0.3746 0.3788 0.029 Uiso 1 1 calc R U
C3 C 0.5040(3) 0.34852(13) 0.3239(2) 0.0294(8) Uani 1 1 d . .
H3 H 0.5353 0.3796 0.3126 0.035 Uiso 1 1 calc R U
C4 C 0.5564(3) 0.30454(14) 0.3015(2) 0.0285(7) Uani 1 1 d . .
H4 H 0.6239 0.3058 0.2754 0.034 Uiso 1 1 calc R U
C5 C 0.5075(3) 0.25850(13) 0.3184(2) 0.0252(7) Uani 1 1 d . .
H5 H 0.5422 0.2288 0.3032 0.030 Uiso 1 1 calc R U
C6 C 0.3786(3) 0.16244(12) 0.36106(19) 0.0224(7) Uani 1 1 d . .
H6 H 0.4451 0.1569 0.3350 0.027 Uiso 1 1 calc R U
C7 C 0.3125(3) 0.12238(12) 0.3822(2) 0.0226(7) Uani 1 1 d . .
H7 H 0.3350 0.0900 0.3690 0.027 Uiso 1 1 calc R U
C8 C 0.2124(3) 0.12897(11) 0.42286(19) 0.0195(6) Uani 1 1 d . .
C9 C 0.1798(3) 0.17799(11) 0.44061(19) 0.0191(6) Uani 1 1 d . .
H9 H 0.1139 0.1837 0.4674 0.023 Uiso 1 1 calc R U
C10 C 0.2458(3) 0.21843(11) 0.41830(19) 0.0185(6) Uani 1 1 d . .
C11 C 0.3452(3) 0.21158(11) 0.37900(19) 0.0197(6) Uani 1 1 d . .
C12 C 0.4074(3) 0.25666(12) 0.35774(19) 0.0205(6) Uani 1 1 d . .
C13 C 0.1419(3) 0.08285(12) 0.4437(2) 0.0232(7) Uani 1 1 d . .
C14 C 0.2154(3) 0.04406(13) 0.4910(3) 0.0362(9) Uani 1 1 d . .
H14A H 0.2776 0.0352 0.4586 0.054 Uiso 1 1 calc R U
H14B H 0.2429 0.0581 0.5429 0.054 Uiso 1 1 calc R U
H14C H 0.1718 0.0146 0.5010 0.054 Uiso 1 1 calc R U
C15 C 0.0955(3) 0.05936(13) 0.3621(2) 0.0323(8) Uani 1 1 d . .
H15A H 0.1566 0.0506 0.3285 0.048 Uiso 1 1 calc R U
H15B H 0.0534 0.0297 0.3738 0.048 Uiso 1 1 calc R U
H15C H 0.0475 0.0831 0.3328 0.048 Uiso 1 1 calc R U
C16 C 0.0435(3) 0.09652(13) 0.4960(2) 0.0305(8) Uani 1 1 d . .
H16A H -0.0032 0.1208 0.4669 0.046 Uiso 1 1 calc R U
H16B H 0.0004 0.0669 0.5061 0.046 Uiso 1 1 calc R U
H16C H 0.0715 0.1104 0.5480 0.046 Uiso 1 1 calc R U
S21 S 0.13563(7) 0.37602(3) 0.44770(5) 0.02208(16) Uani 1 1 d . .
S22 S 0.03408(7) 0.28173(3) 0.48594(5) 0.02086(16) Uani 1 1 d . .
C23 C 0.0178(3) 0.34677(11) 0.48256(18) 0.0181(6) Uani 1 1 d . .
N24 N -0.0736(2) 0.36918(9) 0.50305(16) 0.0193(5) Uani 1 1 d . .
C25 C -0.1697(3) 0.34018(12) 0.5315(2) 0.0230(7) Uani 1 1 d . .
H25A H -0.2101 0.3605 0.5699 0.028 Uiso 1 1 calc R U
H25B H -0.1422 0.3105 0.5610 0.028 Uiso 1 1 calc R U
C26 C -0.2490(3) 0.32440(14) 0.4599(2) 0.0314(8) Uani 1 1 d . .
H26A H -0.3102 0.3057 0.4808 0.047 Uiso 1 1 calc R U
H26B H -0.2775 0.3537 0.4313 0.047 Uiso 1 1 calc R U
H26C H -0.2096 0.3038 0.4223 0.047 Uiso 1 1 calc R U
C27 C -0.0874(3) 0.42433(11) 0.4969(2) 0.0245(7) Uani 1 1 d . .
H27A H -0.1646 0.4321 0.4799 0.029 Uiso 1 1 calc R U
H27B H -0.0398 0.4373 0.4550 0.029 Uiso 1 1 calc R U
C28 C -0.0572(4) 0.44965(14) 0.5789(2) 0.0425(10) Uani 1 1 d . .
H28A H -0.0670 0.4853 0.5730 0.064 Uiso 1 1 calc R U
H28B H -0.1051 0.4373 0.6202 0.064 Uiso 1 1 calc R U
H28C H 0.0195 0.4424 0.5954 0.064 Uiso 1 1 calc R U
Au2 Au 0.37284(2) 0.28156(2) 0.12184(2) 0.01764(3) Uani 1 1 d . .
N31 N 0.2221(2) 0.29102(9) 0.17595(16) 0.0193(5) Uani 1 1 d . .
C32 C 0.1789(3) 0.33615(12) 0.1941(2) 0.0243(7) Uani 1 1 d . .
H32 H 0.2183 0.3652 0.1820 0.029 Uiso 1 1 calc R U
C33 C 0.0776(3) 0.34015(13) 0.2302(2) 0.0289(8) Uani 1 1 d . .
H33 H 0.0486 0.3715 0.2427 0.035 Uiso 1 1 calc R U
C34 C 0.0193(3) 0.29688(14) 0.2476(2) 0.0289(7) Uani 1 1 d . .
H34 H -0.0500 0.2988 0.2712 0.035 Uiso 1 1 calc R U
C35 C 0.0652(3) 0.25057(13) 0.2296(2) 0.0253(7) Uani 1 1 d . .
H35 H 0.0271 0.2213 0.2421 0.030 Uiso 1 1 calc R U
C36 C 0.1888(3) 0.15313(12) 0.1850(2) 0.0229(7) Uani 1 1 d . .
H36 H 0.1193 0.1480 0.2071 0.027 Uiso 1 1 calc R U
C37 C 0.2548(3) 0.11240(12) 0.1653(2) 0.0226(7) Uani 1 1 d . .
H37 H 0.2286 0.0801 0.1748 0.027 Uiso 1 1 calc R U
C38 C 0.3597(3) 0.11835(12) 0.13144(19) 0.0214(6) Uani 1 1 d . .
C39 C 0.3959(3) 0.16745(11) 0.11688(19) 0.0208(6) Uani 1 1 d . .
H39 H 0.4647 0.1727 0.0938 0.025 Uiso 1 1 calc R U
C40 C 0.3308(3) 0.20833(11) 0.13634(19) 0.0194(6) Uani 1 1 d . .
C41 C 0.2273(3) 0.20197(12) 0.17133(19) 0.0194(6) Uani 1 1 d . .
C42 C 0.1675(3) 0.24760(12) 0.19324(19) 0.0207(6) Uani 1 1 d . .
C43 C 0.4323(3) 0.07217(11) 0.1153(2) 0.0243(7) Uani 1 1 d . .
C44 C 0.3643(3) 0.03389(13) 0.0616(2) 0.0341(8) Uani 1 1 d . .
H44A H 0.3422 0.0489 0.0092 0.051 Uiso 1 1 calc R U
H44B H 0.4097 0.0048 0.0527 0.051 Uiso 1 1 calc R U
H44C H 0.2987 0.0241 0.0895 0.051 Uiso 1 1 calc R U
C45 C 0.4678(3) 0.04841(13) 0.1990(2) 0.0334(8) Uani 1 1 d . .
H45A H 0.5134 0.0194 0.1902 0.050 Uiso 1 1 calc R U
H45B H 0.5099 0.0724 0.2324 0.050 Uiso 1 1 calc R U
H45C H 0.4022 0.0386 0.2270 0.050 Uiso 1 1 calc R U
C46 C 0.5383(3) 0.08580(13) 0.0704(2) 0.0284(7) Uani 1 1 d . .
H46A H 0.5172 0.1007 0.0177 0.043 Uiso 1 1 calc R U
H46B H 0.5825 0.1092 0.1034 0.043 Uiso 1 1 calc R U
H46C H 0.5814 0.0559 0.0619 0.043 Uiso 1 1 calc R U
S51 S 0.44037(7) 0.36500(3) 0.10091(5) 0.02304(16) Uani 1 1 d . .
S52 S 0.54263(7) 0.27032(3) 0.06601(5) 0.02069(15) Uani 1 1 d . .
C53 C 0.5561(3) 0.33548(11) 0.06336(18) 0.0186(6) Uani 1 1 d . .
N54 N 0.6441(2) 0.35808(10) 0.03695(16) 0.0212(5) Uani 1 1 d . .
C55 C 0.6518(3) 0.41345(11) 0.0349(2) 0.0248(7) Uani 1 1 d . .
H55A H 0.7298 0.4234 0.0428 0.030 Uiso 1 1 calc R U
H55B H 0.6114 0.4274 0.0801 0.030 Uiso 1 1 calc R U
C56 C 0.6037(3) 0.43438(13) -0.0466(2) 0.0334(8) Uani 1 1 d . .
H56A H 0.6099 0.4703 -0.0460 0.050 Uiso 1 1 calc R U
H56B H 0.6444 0.4210 -0.0913 0.050 Uiso 1 1 calc R U
H56C H 0.5261 0.4250 -0.0541 0.050 Uiso 1 1 calc R U
C57 C 0.7402(3) 0.32879(12) 0.0081(2) 0.0253(7) Uani 1 1 d . .
H57A H 0.7791 0.3486 -0.0318 0.030 Uiso 1 1 calc R U
H57B H 0.7123 0.2986 -0.0197 0.030 Uiso 1 1 calc R U
C58 C 0.8221(3) 0.31418(14) 0.0790(2) 0.0306(8) Uani 1 1 d . .
H58A H 0.8828 0.2953 0.0577 0.046 Uiso 1 1 calc R U
H58B H 0.8510 0.3440 0.1060 0.046 Uiso 1 1 calc R U
H58C H 0.7843 0.2940 0.1181 0.046 Uiso 1 1 calc R U
N81 N 0.2975(4) 0.45057(18) 0.3090(4) 0.095(2) Uani 1 1 d . .
C82 C 0.2283(4) 0.47047(15) 0.2712(3) 0.0486(11) Uani 1 1 d . .
C83 C 0.1391(4) 0.49537(17) 0.2234(3) 0.0461(10) Uani 1 1 d . .
H83A H 0.1304 0.4803 0.1694 0.069 Uiso 1 1 calc R U
H83B H 0.1570 0.5303 0.2178 0.069 Uiso 1 1 calc R U
H83C H 0.0704 0.4921 0.2512 0.069 Uiso 1 1 calc R U
P6 P 0.78555(8) 0.15791(4) 0.27049(6) 0.02886(19) Uani 1 1 d . .
F61 F 0.67081(19) 0.16039(10) 0.31707(14) 0.0499(7) Uani 1 1 d . .
F62 F 0.7355(3) 0.19469(12) 0.20122(18) 0.0815(11) Uani 1 1 d . .
F63 F 0.8335(3) 0.20245(11) 0.3260(2) 0.0850(12) Uani 1 1 d . .
F64 F 0.9006(2) 0.15397(10) 0.22447(15) 0.0520(7) Uani 1 1 d . .
F65 F 0.8317(2) 0.11869(10) 0.33915(14) 0.0482(6) Uani 1 1 d . .
F66 F 0.7401(2) 0.11139(10) 0.21616(14) 0.0472(6) Uani 1 1 d . .
P7 P 0.79670(7) 0.43149(3) 0.26089(5) 0.02050(16) Uani 1 1 d . .
F71 F 0.71330(17) 0.43332(7) 0.33521(12) 0.0306(4) Uani 1 1 d . .
F72 F 0.72544(18) 0.38619(7) 0.21942(13) 0.0326(5) Uani 1 1 d . .
F73 F 0.87400(18) 0.39172(8) 0.31222(12) 0.0324(5) Uani 1 1 d . .
F74 F 0.88101(17) 0.42925(8) 0.18651(12) 0.0307(4) Uani 1 1 d . .
F75 F 0.86815(18) 0.47680(8) 0.30264(13) 0.0346(5) Uani 1 1 d . .
F76 F 0.72023(18) 0.47099(8) 0.20901(13) 0.0342(5) Uani 1 1 d . .

loop_
_atom_site_aniso_label
_atom_site_aniso_U_11
_atom_site_aniso_U_22
_atom_site_aniso_U_33
_atom_site_aniso_U_23
_atom_site_aniso_U_13
_atom_site_aniso_U_12
Au1 0.01542(6) 0.01704(6) 0.02064(6) 0.00019(4) 0.00004(4) -0.00036(4)
N1 0.0167(13) 0.0233(13) 0.0174(13) 0.0029(10) -0.0012(10) -0.0021(10)
C2 0.0211(17) 0.0221(16) 0.0300(18) 0.0024(13) -0.0028(13) -0.0030(12)
C3 0.0286(19) 0.0289(18) 0.0301(19) 0.0073(14) -0.0031(15) -0.0076(14)
C4 0.0184(17) 0.045(2) 0.0224(17) 0.0050(15) 0.0005(13) -0.0062(14)
C5 0.0194(17) 0.0331(18) 0.0228(16) 0.0027(13) -0.0001(13) 0.0013(13)
C6 0.0181(16) 0.0288(16) 0.0203(16) 0.0006(13) 0.0003(12) 0.0052(12)
C7 0.0234(17) 0.0204(15) 0.0236(16) -0.0023(12) -0.0025(13) 0.0058(12)
C8 0.0172(15) 0.0233(15) 0.0175(15) 0.0021(12) -0.0049(12) 0.0009(12)
C9 0.0173(15) 0.0193(14) 0.0204(15) -0.0016(12) -0.0009(12) 0.0037(11)
C10 0.0203(16) 0.0173(14) 0.0173(15) 0.0013(11) -0.0038(12) -0.0029(11)
C11 0.0151(15) 0.0240(15) 0.0197(15) 0.0024(12) -0.0020(12) 0.0024(12)
C12 0.0179(16) 0.0278(16) 0.0155(15) 0.0011(12) -0.0024(12) 0.0014(12)
C13 0.0222(17) 0.0182(15) 0.0289(17) -0.0014(13) -0.0013(13) 0.0002(12)
C14 0.034(2) 0.0245(17) 0.049(2) 0.0128(16) -0.0047(18) -0.0001(15)
C15 0.032(2) 0.0276(18) 0.037(2) -0.0102(15) -0.0022(16) -0.0029(15)
C16 0.0288(19) 0.0237(17) 0.040(2) -0.0019(15) 0.0065(16) -0.0057(14)
S21 0.0190(4) 0.0166(3) 0.0307(4) -0.0006(3) 0.0027(3) -0.0026(3)
S22 0.0192(4) 0.0162(3) 0.0275(4) 0.0003(3) 0.0042(3) -0.0009(3)
C23 0.0196(16) 0.0164(14) 0.0183(15) -0.0017(11) -0.0005(12) -0.0025(11)
N24 0.0211(14) 0.0174(12) 0.0195(13) -0.0020(10) 0.0028(10) -0.0001(10)
C25 0.0228(17) 0.0235(16) 0.0232(16) 0.0022(12) 0.0065(13) 0.0006(12)
C26 0.0228(18) 0.0327(19) 0.039(2) 0.0043(15) 0.0016(15) -0.0075(14)
C27 0.0286(18) 0.0172(15) 0.0278(17) -0.0015(13) 0.0033(14) 0.0023(13)
C28 0.066(3) 0.0275(19) 0.034(2) -0.0104(16) 0.006(2) -0.0066(18)
Au2 0.01575(6) 0.01715(6) 0.02002(6) 0.00102(4) 0.00100(4) 0.00089(4)
N31 0.0185(13) 0.0205(13) 0.0189(13) 0.0018(10) 0.0009(10) 0.0029(10)
C32 0.0231(17) 0.0218(16) 0.0281(17) 0.0013(13) 0.0013(14) 0.0040(13)
C33 0.0262(19) 0.0322(18) 0.0286(18) -0.0015(14) 0.0043(14) 0.0117(14)
C34 0.0200(17) 0.042(2) 0.0244(17) -0.0009(15) 0.0025(13) 0.0060(14)
C35 0.0207(17) 0.0301(17) 0.0251(17) 0.0010(13) 0.0018(13) -0.0001(13)
C36 0.0170(16) 0.0281(17) 0.0235(16) 0.0012(13) 0.0010(13) -0.0035(12)
C37 0.0237(17) 0.0212(15) 0.0228(16) 0.0009(12) 0.0001(13) -0.0060(12)
C38 0.0205(16) 0.0242(15) 0.0190(15) -0.0026(12) -0.0022(12) 0.0010(12)
C39 0.0188(16) 0.0208(15) 0.0228(16) -0.0006(12) 0.0012(12) -0.0037(12)
C40 0.0205(16) 0.0206(15) 0.0168(15) 0.0006(11) -0.0012(12) 0.0047(12)
C41 0.0164(15) 0.0241(15) 0.0176(15) 0.0010(12) -0.0002(12) 0.0005(12)
C42 0.0182(16) 0.0268(16) 0.0167(15) 0.0011(12) -0.0039(12) 0.0016(12)
C43 0.0265(18) 0.0165(15) 0.0302(18) -0.0013(13) 0.0036(14) -0.0007(12)
C44 0.037(2) 0.0214(17) 0.044(2) -0.0082(15) 0.0033(17) -0.0025(15)
C45 0.035(2) 0.0285(18) 0.037(2) 0.0054(15) 0.0034(16) 0.0068(15)
C46 0.0281(19) 0.0232(16) 0.0347(19) -0.0059(14) 0.0091(15) 0.0026(13)
S51 0.0207(4) 0.0167(3) 0.0319(4) 0.0017(3) 0.0021(3) 0.0022(3)
S52 0.0195(4) 0.0169(3) 0.0261(4) 0.0005(3) 0.0054(3) -0.0001(3)
C53 0.0210(16) 0.0181(14) 0.0164(15) 0.0010(11) -0.0019(12) 0.0009(12)
N54 0.0236(14) 0.0201(13) 0.0199(13) 0.0016(10) 0.0004(11) -0.0030(10)
C55 0.0244(17) 0.0185(15) 0.0310(18) -0.0005(13) -0.0029(14) -0.0073(12)
C56 0.041(2) 0.0226(17) 0.035(2) 0.0036(14) -0.0083(17) -0.0065(15)
C57 0.0256(18) 0.0255(16) 0.0256(17) -0.0037(13) 0.0082(14) -0.0043(13)
C58 0.0233(18) 0.0321(18) 0.037(2) -0.0034(15) 0.0053(15) 0.0073(14)
N81 0.054(3) 0.056(3) 0.172(6) 0.051(3) -0.028(3) 0.001(2)
C82 0.040(3) 0.027(2) 0.079(3) 0.010(2) -0.001(2) -0.0023(17)
C83 0.048(3) 0.046(2) 0.043(2) -0.0065(19) -0.005(2) 0.010(2)
P6 0.0268(5) 0.0348(5) 0.0258(5) -0.0005(4) 0.0088(4) 0.0024(4)
F61 0.0324(13) 0.0772(18) 0.0416(13) 0.0180(12) 0.0163(10) 0.0276(12)
F62 0.127(3) 0.070(2) 0.0512(17) 0.0345(15) 0.0385(18) 0.051(2)
F63 0.120(3) 0.0667(19) 0.073(2) -0.0438(16) 0.050(2) -0.0467(19)
F64 0.0325(13) 0.0766(18) 0.0487(15) -0.0243(13) 0.0204(11) -0.0190(12)
F65 0.0436(15) 0.0705(17) 0.0303(12) 0.0018(11) -0.0001(10) 0.0279(12)
F66 0.0390(14) 0.0626(16) 0.0398(13) -0.0101(11) 0.0002(11) -0.0152(12)
P7 0.0212(4) 0.0182(4) 0.0224(4) -0.0012(3) 0.0040(3) 0.0007(3)
F71 0.0299(11) 0.0313(11) 0.0317(11) -0.0040(8) 0.0125(9) 0.0026(8)
F72 0.0372(13) 0.0273(10) 0.0337(11) -0.0068(8) 0.0055(9) -0.0090(9)
F73 0.0344(12) 0.0345(11) 0.0286(11) 0.0058(9) 0.0054(9) 0.0130(9)
F74 0.0303(11) 0.0347(11) 0.0280(11) -0.0003(8) 0.0115(9) -0.0009(9)
F75 0.0385(13) 0.0312(11) 0.0340(11) -0.0079(9) 0.0007(9) -0.0120(9)
F76 0.0372(12) 0.0299(11) 0.0353(12) 0.0045(9) -0.0016(9) 0.0088(9)

loop_
_atom_type_symbol
_atom_type_description
_atom_type_scat_dispersion_real
_atom_type_scat_dispersion_imag
_atom_type_scat_source
C C 0.0033 0.0016 'International Tables Vol C Tables 4.2.6.8 and 6.1.1.4'
H H 0.0000 0.0000 'International Tables Vol C Tables 4.2.6.8 and 6.1.1.4'
N N 0.0061 0.0033 'International Tables Vol C Tables 4.2.6.8 and 6.1.1.4'
F F 0.0171 0.0103 'International Tables Vol C Tables 4.2.6.8 and 6.1.1.4'
P P 0.1023 0.0942 'International Tables Vol C Tables 4.2.6.8 and 6.1.1.4'
S S 0.1246 0.1234 'International Tables Vol C Tables 4.2.6.8 and 6.1.1.4'
Au Au -2.0133 8.8022 'International Tables Vol C Tables 4.2.6.8 and 6.1.1.4'

loop_
_geom_angle_atom_site_label_1
_geom_angle_atom_site_label_2
_geom_angle_atom_site_label_3
_geom_angle
C10 Au1 N1 80.64(11)
C10 Au1 S22 98.36(9)
N1 Au1 S22 177.22(7)
C10 Au1 S21 173.08(9)
N1 Au1 S21 105.30(7)
S22 Au1 S21 75.54(3)
C2 N1 C12 121.1(3)
C2 N1 Au1 123.9(2)
C12 N1 Au1 114.9(2)
N1 C2 C3 121.4(3)
N1 C2 H2 119.3
C3 C2 H2 119.3
C2 C3 C4 118.6(3)
C2 C3 H3 120.7
C4 C3 H3 120.7
C3 C4 C5 119.6(3)
C3 C4 H4 120.2
C5 C4 H4 120.2
C12 C5 C4 120.2(3)
C12 C5 H5 119.9
C4 C5 H5 119.9
C7 C6 C11 119.8(3)
C7 C6 H6 120.1
C11 C6 H6 120.1
C6 C7 C8 122.1(3)
C6 C7 H7 119.0
C8 C7 H7 119.0
C9 C8 C7 117.8(3)
C9 C8 C13 122.7(3)
C7 C8 C13 119.5(3)
C10 C9 C8 120.1(3)
C10 C9 H9 119.9
C8 C9 H9 119.9
C11 C10 C9 121.8(3)
C11 C10 Au1 113.0(2)
C9 C10 Au1 125.2(2)
C10 C11 C6 118.5(3)
C10 C11 C12 117.2(3)
C6 C11 C12 124.3(3)
N1 C12 C5 119.1(3)
N1 C12 C11 114.1(3)
C5 C12 C11 126.8(3)
C16 C13 C14 108.8(3)
C16 C13 C15 108.6(3)
C14 C13 C15 108.9(3)
C16 C13 C8 112.2(3)
C14 C13 C8 109.9(3)
C15 C13 C8 108.3(3)
C13 C14 H14A 109.5
C13 C14 H14B 109.5
H14A C14 H14B 109.5
C13 C14 H14C 109.5
H14A C14 H14C 109.5
H14B C14 H14C 109.5
C13 C15 H15A 109.5
C13 C15 H15B 109.5
H15A C15 H15B 109.5
C13 C15 H15C 109.5
H15A C15 H15C 109.5
H15B C15 H15C 109.5
C13 C16 H16A 109.5
C13 C16 H16B 109.5
H16A C16 H16B 109.5
C13 C16 H16C 109.5
H16A C16 H16C 109.5
H16B C16 H16C 109.5
C23 S21 Au1 84.79(10)
C23 S22 Au1 88.14(11)
N24 C23 S21 125.8(2)
N24 C23 S22 122.8(2)
S21 C23 S22 111.47(17)
C23 N24 C25 121.0(3)
C23 N24 C27 122.0(3)
C25 N24 C27 117.0(3)
N24 C25 C26 111.8(3)
N24 C25 H25A 109.2
C26 C25 H25A 109.2
N24 C25 H25B 109.2
C26 C25 H25B 109.2
H25A C25 H25B 107.9
C25 C26 H26A 109.5
C25 C26 H26B 109.5
H26A C26 H26B 109.5
C25 C26 H26C 109.5
H26A C26 H26C 109.5
H26B C26 H26C 109.5
N24 C27 C28 111.3(3)
N24 C27 H27A 109.4
C28 C27 H27A 109.4
N24 C27 H27B 109.4
C28 C27 H27B 109.4
H27A C27 H27B 108.0
C27 C28 H28A 109.5
C27 C28 H28B 109.5
H28A C28 H28B 109.5
C27 C28 H28C 109.5
H28A C28 H28C 109.5
H28B C28 H28C 109.5
C40 Au2 N31 80.85(11)
C40 Au2 S52 98.65(9)
N31 Au2 S52 178.10(7)
C40 Au2 S51 174.28(9)
N31 Au2 S51 104.79(7)
S52 Au2 S51 75.68(3)
C32 N31 C42 121.3(3)
C32 N31 Au2 123.8(2)
C42 N31 Au2 114.9(2)
N31 C32 C33 121.2(3)
N31 C32 H32 119.4
C33 C32 H32 119.4
C32 C33 C34 119.1(3)
C32 C33 H33 120.5
C34 C33 H33 120.5
C33 C34 C35 119.2(3)
C33 C34 H34 120.4
C35 C34 H34 120.4
C42 C35 C34 120.5(3)
C42 C35 H35 119.7
C34 C35 H35 119.7
C37 C36 C41 119.6(3)
C37 C36 H36 120.2
C41 C36 H36 120.2
C36 C37 C38 122.1(3)
C36 C37 H37 119.0
C38 C37 H37 119.0
C39 C38 C37 117.4(3)
C39 C38 C43 122.5(3)
C37 C38 C43 120.0(3)
C40 C39 C38 120.9(3)
C40 C39 H39 119.5
C38 C39 H39 119.5
C39 C40 C41 121.1(3)
C39 C40 Au2 125.7(2)
C41 C40 Au2 113.2(2)
C40 C41 C36 118.8(3)
C40 C41 C42 116.8(3)
C36 C41 C42 124.4(3)
N31 C42 C35 118.7(3)
N31 C42 C41 114.2(3)
C35 C42 C41 127.1(3)
C45 C43 C38 108.2(3)
C45 C43 C46 108.6(3)
C38 C43 C46 112.2(3)
C45 C43 C44 109.6(3)
C38 C43 C44 109.9(3)
C46 C43 C44 108.2(3)
C43 C44 H44A 109.5
C43 C44 H44B 109.5
H44A C44 H44B 109.5
C43 C44 H44C 109.5
H44A C44 H44C 109.5
H44B C44 H44C 109.5
C43 C45 H45A 109.5
C43 C45 H45B 109.5
H45A C45 H45B 109.5
C43 C45 H45C 109.5
H45A C45 H45C 109.5
H45B C45 H45C 109.5
C43 C46 H46A 109.5
C43 C46 H46B 109.5
H46A C46 H46B 109.5
C43 C46 H46C 109.5
H46A C46 H46C 109.5
H46B C46 H46C 109.5
C53 S51 Au2 84.79(10)
C53 S52 Au2 87.94(11)
N54 C53 S51 125.4(2)
N54 C53 S52 123.0(2)
S51 C53 S52 111.58(17)
C53 N54 C55 121.4(3)
C53 N54 C57 120.8(3)
C55 N54 C57 117.8(3)
N54 C55 C56 111.4(3)
N54 C55 H55A 109.3
C56 C55 H55A 109.3
N54 C55 H55B 109.3
C56 C55 H55B 109.3
H55A C55 H55B 108.0
C55 C56 H56A 109.5
C55 C56 H56B 109.5
H56A C56 H56B 109.5
C55 C56 H56C 109.5
H56A C56 H56C 109.5
H56B C56 H56C 109.5
N54 C57 C58 112.2(3)
N54 C57 H57A 109.2
C58 C57 H57A 109.2
N54 C57 H57B 109.2
C58 C57 H57B 109.2
H57A C57 H57B 107.9
C57 C58 H58A 109.5
C57 C58 H58B 109.5
H58A C58 H58B 109.5
C57 C58 H58C 109.5
H58A C58 H58C 109.5
H58B C58 H58C 109.5
N81 C82 C83 179.2(6)
C82 C83 H83A 109.5
C82 C83 H83B 109.5
H83A C83 H83B 109.5
C82 C83 H83C 109.5
H83A C83 H83C 109.5
H83B C83 H83C 109.5
F63 P6 F62 92.8(2)
F63 P6 F66 177.9(2)
F62 P6 F66 89.24(17)
F63 P6 F61 89.76(16)
F62 P6 F61 90.33(15)
F66 P6 F61 90.91(14)
F63 P6 F65 89.76(18)
F62 P6 F65 177.19(19)
F66 P6 F65 88.24(14)
F61 P6 F65 88.47(13)
F63 P6 F64 91.06(15)
F62 P6 F64 90.80(16)
F66 P6 F64 88.23(13)
F61 P6 F64 178.57(16)
F65 P6 F64 90.36(14)
F76 P7 F71 90.68(11)
F76 P7 F72 90.01(12)
F71 P7 F72 89.91(11)
F76 P7 F75 90.11(12)
F71 P7 F75 90.01(11)
F72 P7 F75 179.86(14)
F76 P7 F73 179.49(13)
F71 P7 F73 89.81(11)
F72 P7 F73 89.86(12)
F75 P7 F73 90.02(12)
F76 P7 F74 89.77(11)
F71 P7 F74 179.54(13)
F72 P7 F74 89.99(11)
F75 P7 F74 90.08(11)
F73 P7 F74 89.74(11)

loop_
_geom_bond_atom_site_label_1
_geom_bond_atom_site_label_2
_geom_bond_distance
Au1 C10 2.038(3)
Au1 N1 2.061(3)
Au1 S22 2.2821(8)
Au1 S21 2.3984(8)
N1 C2 1.350(4)
N1 C12 1.361(4)
C2 C3 1.377(5)
C2 H2 0.9300
C3 C4 1.384(5)
C3 H3 0.9300
C4 C5 1.390(5)
C4 H4 0.9300
C5 C12 1.383(4)
C5 H5 0.9300
C6 C7 1.380(5)
C6 C11 1.402(4)
C6 H6 0.9300
C7 C8 1.405(4)
C7 H7 0.9300
C8 C9 1.395(4)
C8 C13 1.536(4)
C9 C10 1.392(4)
C9 H9 0.9300
C10 C11 1.387(4)
C11 C12 1.462(4)
C13 C16 1.527(5)
C13 C14 1.532(5)
C13 C15 1.534(5)
C14 H14A 0.9600
C14 H14B 0.9600
C14 H14C 0.9600
C15 H15A 0.9600
C15 H15B 0.9600
C15 H15C 0.9600
C16 H16A 0.9600
C16 H16B 0.9600
C16 H16C 0.9600
S21 C23 1.728(3)
S22 C23 1.742(3)
C23 N24 1.301(4)
N24 C25 1.477(4)
N24 C27 1.479(4)
C25 C26 1.514(5)
C25 H25A 0.9700
C25 H25B 0.9700
C26 H26A 0.9600
C26 H26B 0.9600
C26 H26C 0.9600
C27 C28 1.510(5)
C27 H27A 0.9700
C27 H27B 0.9700
C28 H28A 0.9600
C28 H28B 0.9600
C28 H28C 0.9600
Au2 C40 2.029(3)
Au2 N31 2.058(3)
Au2 S52 2.2815(8)
Au2 S51 2.3923(8)
N31 C32 1.345(4)
N31 C42 1.362(4)
C32 C33 1.375(5)
C32 H32 0.9300
C33 C34 1.382(5)
C33 H33 0.9300
C34 C35 1.386(5)
C34 H34 0.9300
C35 C42 1.386(5)
C35 H35 0.9300
C36 C37 1.387(5)
C36 C41 1.400(4)
C36 H36 0.9300
C37 C38 1.402(4)
C37 H37 0.9300
C38 C39 1.400(4)
C38 C43 1.534(4)
C39 C40 1.383(4)
C39 H39 0.9300
C40 C41 1.396(4)
C41 C42 1.461(4)
C43 C45 1.531(5)
C43 C46 1.535(5)
C43 C44 1.540(5)
C44 H44A 0.9600
C44 H44B 0.9600
C44 H44C 0.9600
C45 H45A 0.9600
C45 H45B 0.9600
C45 H45C 0.9600
C46 H46A 0.9600
C46 H46B 0.9600
C46 H46C 0.9600
S51 C53 1.727(3)
S52 C53 1.742(3)
C53 N54 1.302(4)
N54 C55 1.477(4)
N54 C57 1.482(4)
C55 C56 1.513(5)
C55 H55A 0.9700
C55 H55B 0.9700
C56 H56A 0.9600
C56 H56B 0.9600
C56 H56C 0.9600
C57 C58 1.515(5)
C57 H57A 0.9700
C57 H57B 0.9700
C58 H58A 0.9600
C58 H58B 0.9600
C58 H58C 0.9600
N81 C82 1.132(6)
C82 C83 1.443(6)
C83 H83A 0.9600
C83 H83B 0.9600
C83 H83C 0.9600
P6 F63 1.574(3)
P6 F62 1.579(3)
P6 F66 1.595(2)
P6 F61 1.599(2)
P6 F65 1.599(2)
P6 F64 1.600(2)
P7 F76 1.599(2)
P7 F71 1.600(2)
P7 F72 1.601(2)
P7 F75 1.604(2)
P7 F73 1.605(2)
P7 F74 1.608(2)

loop_
_geom_hbond_atom_site_label_D
_geom_hbond_atom_site_label_H
_geom_hbond_atom_site_label_A
_geom_hbond_distance_DH
_geom_hbond_distance_HA
_geom_hbond_distance_DA
_geom_hbond_angle_DHA
_geom_hbond_site_symmetry_A
C2 H2 N81 0.93 2.45 3.182(5) 136.2 .
C3 H3 F71 0.93 2.57 3.364(4) 143.6 .
C5 H5 F61 0.93 2.39 3.259(4) 156.4 .
C25 H25A F66 0.97 2.58 3.470(4) 153.4 4_466
C26 H26B F71 0.96 2.62 3.544(4) 160.6 1_455
C32 H32 S51 0.93 3.02 3.619(3) 123.8 .
C33 H33 F73 0.93 2.48 3.144(4) 128.6 1_455
C35 H35 F64 0.93 2.35 3.234(4) 158.6 1_455
C57 H57A F65 0.97 2.37 3.302(4) 160.2 4_565
C58 H58A S22 0.96 3.01 3.947(3) 167.2 4_665
C58 H58B F74 0.96 2.63 3.571(4) 166.7 .
C58 H58C S52 0.96 3.03 3.530(4) 114.1 .
C83 H83B F65 0.96 2.53 3.457(5) 162.0 2_655
C83 H83C F75 0.96 2.63 3.575(5) 170.0 1_455

loop_
_geom_torsion_atom_site_label_1
_geom_torsion_atom_site_label_2
_geom_torsion_atom_site_label_3
_geom_torsion_atom_site_label_4
_geom_torsion
C12 N1 C2 C3 0.3(5)
Au1 N1 C2 C3 -177.0(2)
N1 C2 C3 C4 -0.5(5)
C2 C3 C4 C5 0.5(5)
C3 C4 C5 C12 -0.3(5)
C11 C6 C7 C8 -1.1(5)
C6 C7 C8 C9 1.0(5)
C6 C7 C8 C13 179.2(3)
C7 C8 C9 C10 -0.1(4)
C13 C8 C9 C10 -178.3(3)
C8 C9 C10 C11 -0.6(5)
C8 C9 C10 Au1 175.9(2)
C9 C10 C11 C6 0.5(5)
Au1 C10 C11 C6 -176.4(2)
C9 C10 C11 C12 179.5(3)
Au1 C10 C11 C12 2.6(4)
C7 C6 C11 C10 0.3(5)
C7 C6 C11 C12 -178.6(3)
C2 N1 C12 C5 -0.1(4)
Au1 N1 C12 C5 177.4(2)
C2 N1 C12 C11 -179.4(3)
Au1 N1 C12 C11 -1.9(3)
C4 C5 C12 N1 0.1(5)
C4 C5 C12 C11 179.4(3)
C10 C11 C12 N1 -0.5(4)
C6 C11 C12 N1 178.4(3)
C10 C11 C12 C5 -179.7(3)
C6 C11 C12 C5 -0.8(5)
C9 C8 C13 C16 -8.2(4)
C7 C8 C13 C16 173.7(3)
C9 C8 C13 C14 -129.4(3)
C7 C8 C13 C14 52.5(4)
C9 C8 C13 C15 111.7(3)
C7 C8 C13 C15 -66.4(4)
Au1 S21 C23 N24 -176.8(3)
Au1 S21 C23 S22 2.20(14)
Au1 S22 C23 N24 176.8(3)
Au1 S22 C23 S21 -2.31(15)
S21 C23 N24 C25 179.5(2)
S22 C23 N24 C25 0.6(4)
S21 C23 N24 C27 1.2(4)
S22 C23 N24 C27 -177.8(2)
C23 N24 C25 C26 -89.0(4)
C27 N24 C25 C26 89.5(3)
C23 N24 C27 C28 -95.1(4)
C25 N24 C27 C28 86.4(4)
C42 N31 C32 C33 -0.5(5)
Au2 N31 C32 C33 179.9(2)
N31 C32 C33 C34 -0.3(5)
C32 C33 C34 C35 1.1(5)
C33 C34 C35 C42 -1.1(5)
C41 C36 C37 C38 -0.3(5)
C36 C37 C38 C39 -0.9(5)
C36 C37 C38 C43 176.6(3)
C37 C38 C39 C40 0.9(5)
C43 C38 C39 C40 -176.5(3)
C38 C39 C40 C41 0.2(5)
C38 C39 C40 Au2 178.4(2)
C39 C40 C41 C36 -1.4(5)
Au2 C40 C41 C36 -179.7(2)
C39 C40 C41 C42 177.1(3)
Au2 C40 C41 C42 -1.2(3)
C37 C36 C41 C40 1.4(5)
C37 C36 C41 C42 -177.0(3)
C32 N31 C42 C35 0.5(4)
Au2 N31 C42 C35 -179.9(2)
C32 N31 C42 C41 -178.6(3)
Au2 N31 C42 C41 1.0(3)
C34 C35 C42 N31 0.3(5)
C34 C35 C42 C41 179.3(3)
C40 C41 C42 N31 0.2(4)
C36 C41 C42 N31 178.6(3)
C40 C41 C42 C35 -178.9(3)
C36 C41 C42 C35 -0.5(5)
C39 C38 C43 C45 111.4(3)
C37 C38 C43 C45 -65.9(4)
C39 C38 C43 C46 -8.4(4)
C37 C38 C43 C46 174.3(3)
C39 C38 C43 C44 -128.9(3)
C37 C38 C43 C44 53.8(4)
Au2 S51 C53 N54 -178.7(3)
Au2 S51 C53 S52 0.53(14)
Au2 S52 C53 N54 178.7(3)
Au2 S52 C53 S51 -0.56(15)
S51 C53 N54 C55 -1.5(4)
S52 C53 N54 C55 179.4(2)
S51 C53 N54 C57 178.3(2)
S52 C53 N54 C57 -0.8(4)
C53 N54 C55 C56 -89.2(4)
C57 N54 C55 C56 91.0(4)
C53 N54 C57 C58 -85.7(4)
C55 N54 C57 C58 94.1(3)
